data_7206119
loop_
_publ_author_name
'Bacchi, Alessia'
'Cantoni, Giulia'
'Chierotti, Michele R.'
'Girlando, Alberto'
'Gobetto, Roberto'
'Lapadula, Giuseppe'
'Pelagatti, Paolo'
'Sironi, Angelo'
'Zecchini, Matteo'

_publ_section_title
;
 Water vapour uptake and extrusion by a crystalline metallorganic solid
 based on half-sandwich Ru(ii) building-blocks
;
_journal_issue 13
_journal_name_full CrystEngComm
_journal_page_first 4365
_journal_paper_doi 10.1039/c0ce00816h
_journal_volume 13
_journal_year 2011
_chemical_formula_sum 'C16 H19 Cl2 N O2 Ru'
_chemical_formula_weight 429.29
_chemical_name_systematic
;
?
;
_space_group_IT_number 14
_symmetry_cell_setting monoclinic
_symmetry_space_group_name_Hall '-P 2yn'
_symmetry_space_group_name_H-M 'P 1 21/n 1'
_atom_sites_solution_hydrogens geom
_atom_sites_solution_primary direct
_atom_sites_solution_secondary difmap
_audit_creation_method SHELXL-97
_cell_angle_alpha 90.00
_cell_angle_beta 95.452(5)
_cell_angle_gamma 90.00
_cell_formula_units_Z 4
_cell_length_a 15.0199(9)
_cell_length_b 7.2739(4)
_cell_length_c 15.4998(10)
_cell_measurement_temperature 293(2)
_cell_volume 1685.74(18)
_computing_structure_refinement 'SHELXL-97 (Sheldrick, 1997)'
_computing_structure_solution 'SIR2004 (Altomare et al., 2004)'
_diffrn_ambient_temperature 293(2)
_diffrn_detector_area_resol_mean 8.2
_diffrn_measured_fraction_theta_full 0.999
_diffrn_measured_fraction_theta_max 0.999
_diffrn_measurement_device_type 'Bruker AXS CCD diffractometer'
_diffrn_measurement_method '\w scan'
_diffrn_radiation_monochromator graphite
_diffrn_radiation_source 'fine-focus sealed tube'
_diffrn_radiation_type MoK\a
_diffrn_radiation_wavelength 0.71073
_diffrn_reflns_av_R_equivalents 0.0426
_diffrn_reflns_av_sigmaI/netI 0.0308
_diffrn_reflns_limit_h_max 20
_diffrn_reflns_limit_h_min -20
_diffrn_reflns_limit_k_max 9
_diffrn_reflns_limit_k_min -9
_diffrn_reflns_limit_l_max 20
_diffrn_reflns_limit_l_min -20
_diffrn_reflns_number 22625
_diffrn_reflns_theta_full 28.29
_diffrn_reflns_theta_max 28.29
_diffrn_reflns_theta_min 1.80
_exptl_absorpt_coefficient_mu 1.252
_exptl_absorpt_correction_T_max 1.
_exptl_absorpt_correction_T_min 0.68
_exptl_absorpt_correction_type multi-scan
_exptl_absorpt_process_details 'symmetry related measurements (SAINT-SADABS)'
_exptl_crystal_colour orange
_exptl_crystal_density_diffrn 1.691
_exptl_crystal_density_method 'not measured'
_exptl_crystal_description prism
_exptl_crystal_F_000 864
_exptl_crystal_size_max 0.05
_exptl_crystal_size_mid 0.05
_exptl_crystal_size_min 0.04
_refine_diff_density_max 1.430
_refine_diff_density_min -0.781
_refine_diff_density_rms 0.095
_refine_ls_extinction_method none
_refine_ls_goodness_of_fit_ref 1.057
_refine_ls_hydrogen_treatment mixed
_refine_ls_matrix_type full
_refine_ls_number_parameters 206
_refine_ls_number_reflns 4186
_refine_ls_number_restraints 1
_refine_ls_restrained_S_all 1.057
_refine_ls_R_factor_all 0.0450
_refine_ls_R_factor_gt 0.0343
_refine_ls_shift/su_max 0.001
_refine_ls_shift/su_mean 0.000
_refine_ls_structure_factor_coef Fsqd
_refine_ls_weighting_details 'calc w=1/[\s^2^(Fo^2^)+(0.0554P)^2^+0.0965P] where P=(Fo^2^+2Fc^2^)/3'
_refine_ls_weighting_scheme calc
_refine_ls_wR_factor_gt 0.0881
_refine_ls_wR_factor_ref 0.0943
_reflns_number_gt 3408
_reflns_number_total 4186
_reflns_threshold_expression >2sigma(I)
_cod_data_source_file c0ce00816h.txt
_cod_data_source_block 1alpha_P21/n
_cod_original_sg_symbol_H-M P21/n
_cod_database_code 7206119

loop_
_symmetry_equiv_pos_as_xyz
'x, y, z'
'-x+1/2, y+1/2, -z+1/2'
'-x, -y, -z'
'x-1/2, -y-1/2, z-1/2'

loop_
_atom_site_label
_atom_site_type_symbol
_atom_site_fract_x
_atom_site_fract_y
_atom_site_fract_z
_atom_site_U_iso_or_equiv
_atom_site_adp_type
_atom_site_occupancy
_atom_site_symmetry_multiplicity
_atom_site_calc_flag
_atom_site_refinement_flags
_atom_site_disorder_assembly
_atom_site_disorder_group
Ru Ru 0.413930(13) -0.17966(3) 0.212111(14) 0.02791(9) Uani 1 1 d . . .
Cl1 Cl 0.44768(5) 0.04932(10) 0.32401(5) 0.04218(18) Uani 1 1 d . . .
Cl2 Cl 0.39425(5) 0.07468(10) 0.11191(5) 0.04198(18) Uani 1 1 d . . .
N N 0.55351(15) -0.1697(3) 0.19703(15) 0.0298(5) Uani 1 1 d . . .
O1 O 0.86734(15) -0.1133(4) 0.11366(16) 0.0561(6) Uani 1 1 d . . .
O2 O 0.87907(15) -0.2942(3) 0.23053(19) 0.0548(7) Uani 1 1 d D . .
C1 C 0.58693(19) -0.1216(4) 0.12303(18) 0.0345(6) Uani 1 1 d . . .
H1 H 0.5477 -0.0832 0.0764 0.041 Uiso 1 1 calc R . .
C2 C 0.67736(19) -0.1269(4) 0.11344(18) 0.0347(6) Uani 1 1 d . . .
H2 H 0.6983 -0.0907 0.0615 0.042 Uiso 1 1 calc R . .
C3 C 0.73659(18) -0.1863(3) 0.18160(19) 0.0328(6) Uani 1 1 d . . .
C4 C 0.70199(19) -0.2381(4) 0.25798(19) 0.0355(6) Uani 1 1 d . . .
H4 H 0.7398 -0.2808 0.3047 0.043 Uiso 1 1 calc R . .
C5 C 0.61133(19) -0.2257(4) 0.26395(19) 0.0358(6) Uani 1 1 d . . .
H5 H 0.5891 -0.2571 0.3160 0.043 Uiso 1 1 calc R . .
C6 C 0.83469(19) -0.1934(4) 0.1710(2) 0.0368(6) Uani 1 1 d . . .
C7 C 0.32907(19) -0.3560(4) 0.12376(19) 0.0342(6) Uani 1 1 d . . .
C8 C 0.27553(18) -0.2661(4) 0.1831(2) 0.0370(6) Uani 1 1 d . . .
H8 H 0.2254 -0.1999 0.1613 0.044 Uiso 1 1 calc R . .
C9 C 0.29670(19) -0.2754(4) 0.2727(2) 0.0399(7) Uani 1 1 d . . .
H9 H 0.2610 -0.2144 0.3093 0.048 Uiso 1 1 calc R . .
C10 C 0.3723(2) -0.3773(4) 0.30873(19) 0.0397(7) Uani 1 1 d . . .
C11 C 0.4240(2) -0.4678(4) 0.2506(2) 0.0396(7) Uani 1 1 d . . .
H11 H 0.4734 -0.5363 0.2724 0.047 Uiso 1 1 calc R . .
C12 C 0.40277(18) -0.4570(4) 0.1595(2) 0.0372(6) Uani 1 1 d . . .
H12 H 0.4385 -0.5183 0.1230 0.045 Uiso 1 1 calc R . .
C13 C 0.3986(3) -0.3826(6) 0.4052(2) 0.0621(10) Uani 1 1 d . . .
H13A H 0.4463 -0.4695 0.4175 0.093 Uiso 1 1 calc R . .
H13B H 0.3480 -0.4190 0.4346 0.093 Uiso 1 1 calc R . .
H13C H 0.4183 -0.2629 0.4248 0.093 Uiso 1 1 calc R . .
C14 C 0.3033(2) -0.3368(4) 0.0272(2) 0.0433(7) Uani 1 1 d . . .
H14 H 0.2823 -0.2107 0.0161 0.052 Uiso 1 1 calc R . .
C15 C 0.2252(2) -0.4670(6) 0.0016(2) 0.0633(10) Uani 1 1 d . . .
H15A H 0.1777 -0.4436 0.0374 0.095 Uiso 1 1 calc R . .
H15B H 0.2449 -0.5919 0.0093 0.095 Uiso 1 1 calc R . .
H15C H 0.2039 -0.4470 -0.0581 0.095 Uiso 1 1 calc R . .
C16 C 0.3814(2) -0.3722(6) -0.0282(2) 0.0591(9) Uani 1 1 d . . .
H16A H 0.4027 -0.4957 -0.0190 0.089 Uiso 1 1 calc R . .
H16B H 0.4291 -0.2874 -0.0119 0.089 Uiso 1 1 calc R . .
H16C H 0.3612 -0.3554 -0.0883 0.089 Uiso 1 1 calc R . .
H1O H 0.9356(14) -0.310(6) 0.228(3) 0.099(18) Uiso 1 1 d D . .

loop_
_atom_site_aniso_label
_atom_site_aniso_U_11
_atom_site_aniso_U_22
_atom_site_aniso_U_33
_atom_site_aniso_U_23
_atom_site_aniso_U_13
_atom_site_aniso_U_12
Ru 0.02401(13) 0.02545(13) 0.03534(14) 0.00088(8) 0.00846(9) 0.00024(8)
Cl1 0.0375(4) 0.0426(4) 0.0486(4) -0.0121(3) 0.0155(3) -0.0085(3)
Cl2 0.0429(4) 0.0338(4) 0.0497(4) 0.0101(3) 0.0066(3) 0.0042(3)
N 0.0270(11) 0.0286(11) 0.0353(12) 0.0008(9) 0.0103(9) 0.0002(9)
O1 0.0393(12) 0.0746(16) 0.0575(15) 0.0115(13) 0.0211(11) -0.0019(12)
O2 0.0296(12) 0.0607(15) 0.0765(18) 0.0222(12) 0.0184(12) 0.0129(11)
C1 0.0308(14) 0.0389(15) 0.0344(15) 0.0029(12) 0.0067(11) 0.0014(12)
C2 0.0325(14) 0.0374(14) 0.0360(15) 0.0010(12) 0.0128(12) 0.0003(12)
C3 0.0284(14) 0.0306(14) 0.0405(15) -0.0022(11) 0.0097(11) -0.0004(11)
C4 0.0313(14) 0.0356(14) 0.0397(16) 0.0036(12) 0.0037(12) 0.0044(12)
C5 0.0324(15) 0.0402(15) 0.0360(15) 0.0048(12) 0.0098(12) 0.0016(12)
C6 0.0296(14) 0.0349(15) 0.0470(17) -0.0052(12) 0.0101(13) 0.0004(11)
C7 0.0308(14) 0.0293(13) 0.0433(16) -0.0023(11) 0.0078(12) -0.0048(11)
C8 0.0253(14) 0.0347(14) 0.0520(18) -0.0015(13) 0.0086(12) -0.0015(11)
C9 0.0321(15) 0.0409(16) 0.0498(18) -0.0031(13) 0.0204(13) -0.0070(12)
C10 0.0438(17) 0.0340(14) 0.0430(17) 0.0077(12) 0.0122(14) -0.0088(13)
C11 0.0379(16) 0.0244(13) 0.0571(19) 0.0070(13) 0.0085(13) 0.0007(12)
C12 0.0340(14) 0.0247(13) 0.0546(18) -0.0050(13) 0.0126(13) -0.0009(11)
C13 0.077(3) 0.064(2) 0.046(2) 0.0128(18) 0.0073(18) -0.013(2)
C14 0.0431(17) 0.0441(17) 0.0427(17) -0.0033(13) 0.0048(14) -0.0044(13)
C15 0.055(2) 0.087(3) 0.048(2) -0.0109(19) 0.0030(17) -0.024(2)
C16 0.053(2) 0.079(3) 0.047(2) -0.0038(18) 0.0131(17) -0.0073(19)

loop_
_atom_type_symbol
_atom_type_description
_atom_type_scat_dispersion_real
_atom_type_scat_dispersion_imag
_atom_type_scat_source
C C 0.0033 0.0016 'International Tables Vol C Tables 4.2.6.8 and 6.1.1.4'
H H 0.0000 0.0000 'International Tables Vol C Tables 4.2.6.8 and 6.1.1.4'
Cl Cl 0.1484 0.1585 'International Tables Vol C Tables 4.2.6.8 and 6.1.1.4'
N N 0.0061 0.0033 'International Tables Vol C Tables 4.2.6.8 and 6.1.1.4'
O O 0.0106 0.0060 'International Tables Vol C Tables 4.2.6.8 and 6.1.1.4'
Ru Ru -1.2594 0.8363 'International Tables Vol C Tables 4.2.6.8 and 6.1.1.4'

loop_
_geom_angle_atom_site_label_1
_geom_angle_atom_site_label_2
_geom_angle_atom_site_label_3
_geom_angle
_geom_angle_site_symmetry_1
_geom_angle_site_symmetry_3
_geom_angle_publ_flag
N Ru C12 91.84(9) . . ?
N Ru C8 156.41(10) . . ?
C12 Ru C8 67.48(11) . . ?
N Ru C11 91.10(9) . . ?
C12 Ru C11 38.04(12) . . ?
C8 Ru C11 79.58(11) . . ?
N Ru C9 153.89(11) . . ?
C12 Ru C9 80.16(11) . . ?
C8 Ru C9 37.32(11) . . ?
C11 Ru C9 67.30(11) . . ?
N Ru C7 118.06(10) . . ?
C12 Ru C7 37.33(10) . . ?
C8 Ru C7 38.35(11) . . ?
C11 Ru C7 68.30(11) . . ?
C9 Ru C7 68.79(11) . . ?
N Ru C10 116.16(10) . . ?
C12 Ru C10 68.52(11) . . ?
C8 Ru C10 68.04(11) . . ?
C11 Ru C10 37.40(11) . . ?
C9 Ru C10 37.83(12) . . ?
C7 Ru C10 81.83(11) . . ?
N Ru Cl2 87.99(6) . . ?
C12 Ru Cl2 117.96(8) . . ?
C8 Ru Cl2 91.86(8) . . ?
C11 Ru Cl2 155.96(9) . . ?
C9 Ru Cl2 117.77(9) . . ?
C7 Ru Cl2 91.03(8) . . ?
C10 Ru Cl2 155.41(9) . . ?
N Ru Cl1 85.07(6) . . ?
C12 Ru Cl1 155.31(8) . . ?
C8 Ru Cl1 118.48(8) . . ?
C11 Ru Cl1 117.41(9) . . ?
C9 Ru Cl1 91.93(8) . . ?
C7 Ru Cl1 156.66(8) . . ?
C10 Ru Cl1 90.88(8) . . ?
Cl2 Ru Cl1 86.46(3) . . ?
C1 N C5 118.0(2) . . ?
C1 N Ru 123.65(19) . . ?
C5 N Ru 118.19(18) . . ?
N C1 C2 122.4(3) . . ?
C1 C2 C3 119.6(3) . . ?
C2 C3 C4 118.0(3) . . ?
C2 C3 C6 119.6(3) . . ?
C4 C3 C6 122.3(3) . . ?
C5 C4 C3 119.5(3) . . ?
N C5 C4 122.4(3) . . ?
O1 C6 O2 125.1(3) . . ?
O1 C6 C3 122.5(3) . . ?
O2 C6 C3 112.5(3) . . ?
C12 C7 C8 117.1(3) . . ?
C12 C7 C14 123.9(3) . . ?
C8 C7 C14 119.0(3) . . ?
C12 C7 Ru 70.66(16) . . ?
C8 C7 Ru 70.20(16) . . ?
C14 C7 Ru 129.9(2) . . ?
C9 C8 C7 121.8(3) . . ?
C9 C8 Ru 71.71(17) . . ?
C7 C8 Ru 71.45(16) . . ?
C8 C9 C10 120.8(3) . . ?
C8 C9 Ru 70.97(16) . . ?
C10 C9 Ru 71.90(16) . . ?
C11 C10 C9 117.4(3) . . ?
C11 C10 C13 120.9(3) . . ?
C9 C10 C13 121.7(3) . . ?
C11 C10 Ru 70.22(16) . . ?
C9 C10 Ru 70.27(16) . . ?
C13 C10 Ru 128.6(2) . . ?
C10 C11 C12 121.7(3) . . ?
C10 C11 Ru 72.38(16) . . ?
C12 C11 Ru 70.84(15) . . ?
C7 C12 C11 121.2(3) . . ?
C7 C12 Ru 72.01(16) . . ?
C11 C12 Ru 71.13(15) . . ?
C7 C14 C15 108.5(3) . . ?
C7 C14 C16 113.5(3) . . ?
C15 C14 C16 111.0(3) . . ?

loop_
_geom_bond_atom_site_label_1
_geom_bond_atom_site_label_2
_geom_bond_distance
_geom_bond_site_symmetry_2
_geom_bond_publ_flag
Ru N 2.133(2) . ?
Ru C12 2.177(3) . ?
Ru C8 2.177(3) . ?
Ru C11 2.180(3) . ?
Ru C9 2.187(3) . ?
Ru C7 2.194(3) . ?
Ru C10 2.208(3) . ?
Ru Cl2 2.4155(7) . ?
Ru Cl1 2.4233(7) . ?
N C1 1.341(3) . ?
N C5 1.351(4) . ?
O1 C6 1.206(4) . ?
O2 C6 1.310(4) . ?
C1 C2 1.381(4) . ?
C2 C3 1.384(4) . ?
C3 C4 1.389(4) . ?
C3 C6 1.499(4) . ?
C4 C5 1.377(4) . ?
C7 C12 1.399(4) . ?
C7 C8 1.436(4) . ?
C7 C14 1.516(4) . ?
C8 C9 1.396(4) . ?
C9 C10 1.425(4) . ?
C10 C11 1.407(4) . ?
C10 C13 1.510(4) . ?
C11 C12 1.420(5) . ?
C14 C15 1.531(4) . ?
C14 C16 1.540(5) . ?
